data_4071750
loop_
_publ_author_name
'Teo, Shihui'
'Weng, Zhiqiang'
'Hor, T. S. Andy'

_publ_section_title
;
 Unusual Ligand Transformation Mediated by Chromium(III): Hydrolytic
 Disintegration of a [PNP] Hybrid Ligand with CH3CN Insertion
;
_journal_issue 16
_journal_name_full Organometallics
_journal_page_first 4188
_journal_paper_doi 10.1021/om800353a
_journal_volume 27
_journal_year 2008
_chemical_formula_sum 'C26 H25 N O2 P2'
_chemical_formula_weight 445.41
_chemical_name_systematic
; 
 ? 
;
_space_group_IT_number 15
_symmetry_cell_setting monoclinic
_symmetry_space_group_name_Hall '-C 2yc'
_symmetry_space_group_name_H-M 'C 1 2/c 1'
_atom_sites_solution_hydrogens geom
_atom_sites_solution_primary direct
_atom_sites_solution_secondary difmap
_audit_creation_method SHELXL-97
_cell_angle_alpha 90.00
_cell_angle_beta 99.544(15)
_cell_angle_gamma 90.00
_cell_formula_units_Z 4
_cell_length_a 20.424(15)
_cell_length_b 8.974(7)
_cell_length_c 12.342(9)
_cell_measurement_reflns_used 1928
_cell_measurement_temperature 223(2)
_cell_measurement_theta_max 26.31
_cell_measurement_theta_min 2.48
_cell_volume 2231(3)
_computing_cell_refinement 'Bruker SMART'
_computing_data_collection 'Bruker SMART'
_computing_data_reduction 'Bruker SAINT'
_computing_molecular_graphics 'Bruker SHELXTL'
_computing_publication_material 'Bruker SHELXTL'
_computing_structure_refinement 'SHELXL-97 (Sheldrick, 1997)'
_computing_structure_solution 'SHELXS-97 (Sheldrick, 1990)'
_diffrn_ambient_temperature 223(2)
_diffrn_measured_fraction_theta_full 0.996
_diffrn_measured_fraction_theta_max 0.996
_diffrn_measurement_device_type 'CCD area detector'
_diffrn_measurement_method 'phi and omega scans'
_diffrn_radiation_monochromator graphite
_diffrn_radiation_source 'fine-focus sealed tube'
_diffrn_radiation_type MoK\a
_diffrn_radiation_wavelength 0.71073
_diffrn_reflns_av_R_equivalents 0.0751
_diffrn_reflns_av_sigmaI/netI 0.0868
_diffrn_reflns_limit_h_max 26
_diffrn_reflns_limit_h_min -26
_diffrn_reflns_limit_k_max 11
_diffrn_reflns_limit_k_min -5
_diffrn_reflns_limit_l_max 15
_diffrn_reflns_limit_l_min -16
_diffrn_reflns_number 7201
_diffrn_reflns_theta_full 27.50
_diffrn_reflns_theta_max 27.50
_diffrn_reflns_theta_min 2.02
_exptl_absorpt_coefficient_mu 0.219
_exptl_absorpt_correction_T_max 0.9700
_exptl_absorpt_correction_T_min 0.9453
_exptl_absorpt_correction_type 'Sadabs, (Sheldrick 2001)'
_exptl_crystal_colour COLOURLESS
_exptl_crystal_density_diffrn 1.326
_exptl_crystal_density_meas 0
_exptl_crystal_density_method 'not measured'
_exptl_crystal_description BLOCK
_exptl_crystal_F_000 936
_exptl_crystal_size_max 0.26
_exptl_crystal_size_mid 0.20
_exptl_crystal_size_min 0.14
_refine_diff_density_max 0.871
_refine_diff_density_min -0.459
_refine_diff_density_rms 0.092
_refine_ls_extinction_method none
_refine_ls_goodness_of_fit_ref 1.068
_refine_ls_hydrogen_treatment mixed
_refine_ls_matrix_type full
_refine_ls_number_parameters 151
_refine_ls_number_reflns 2551
_refine_ls_number_restraints 21
_refine_ls_restrained_S_all 1.065
_refine_ls_R_factor_all 0.1079
_refine_ls_R_factor_gt 0.0827
_refine_ls_shift/su_max 0.000
_refine_ls_shift/su_mean 0.000
_refine_ls_structure_factor_coef Fsqd
_refine_ls_weighting_details 'calc w=1/[\s^2^(Fo^2^)+(0.1348P)^2^+2.6057P] where P=(Fo^2^+2Fc^2^)/3'
_refine_ls_weighting_scheme calc
_refine_ls_wR_factor_gt 0.2262
_refine_ls_wR_factor_ref 0.2453
_reflns_number_gt 1878
_reflns_number_total 2551
_reflns_threshold_expression >2sigma(I)
_cod_data_source_file om800353a-file002.cif
_cod_data_source_block 6284
_cod_depositor_comments
;
The following automatic conversions were performed:

'_symmetry_cell_setting' value 'Monoclinic' changed to 'monoclinic'
according to /home/saulius/struct/CIF-dictionaries/cif_core.dic
dictionary named 'cif_core.dic' version 2.4.1 from 2010-06-29.

Automatic conversion script
Id: cif_fix_values 1715 2011-07-08 13:25:40Z adriana 
;
_cod_original_sg_symbol_H-M C2/c
_cod_database_code 4071750

loop_
_symmetry_equiv_pos_as_xyz
'x, y, z'
'-x, y, -z+1/2'
'x+1/2, y+1/2, z'
'-x+1/2, y+1/2, -z+1/2'
'-x, -y, -z'
'x, -y, z-1/2'
'-x+1/2, -y+1/2, -z'
'x+1/2, -y+1/2, z-1/2'

loop_
_atom_site_label
_atom_site_type_symbol
_atom_site_fract_x
_atom_site_fract_y
_atom_site_fract_z
_atom_site_U_iso_or_equiv
_atom_site_adp_type
_atom_site_occupancy
_atom_site_symmetry_multiplicity
_atom_site_calc_flag
_atom_site_refinement_flags
_atom_site_disorder_assembly
_atom_site_disorder_group
P1 P 0.42591(5) 0.10890(10) 0.77004(7) 0.0300(3) Uani 1 1 d . A .
O1 O 0.42644(13) 0.1485(3) 0.8874(2) 0.0388(7) Uani 1 1 d . . .
C1 C 0.5000 -0.0056(5) 0.7500 0.0332(11) Uani 1 2 d SDU . .
C2 C 0.5120(6) -0.1210(12) 0.8433(8) 0.0337(14) Uani 0.50 1 d PDU A 1
H2A H 0.4708 -0.1724 0.8481 0.051 Uiso 0.50 1 calc PR A 1
H2B H 0.5278 -0.0708 0.9123 0.051 Uiso 0.50 1 calc PR A 1
H2C H 0.5450 -0.1925 0.8284 0.051 Uiso 0.50 1 calc PR A 1
N1 N 0.4892(5) -0.0885(11) 0.6452(7) 0.0337(14) Uani 0.50 1 d PDU A 2
H2N H 0.456(3) -0.153(8) 0.647(7) 0.050 Uiso 0.50 1 d PD B 2
H1N H 0.497(4) -0.034(9) 0.588(5) 0.050 Uiso 0.50 1 d PD C 2
C1A C 0.42088(17) 0.2714(4) 0.6814(3) 0.0324(8) Uani 1 1 d . . .
C2A C 0.43099(19) 0.2697(4) 0.5722(3) 0.0374(9) Uani 1 1 d . A .
H2A1 H 0.4416 0.1801 0.5398 0.045 Uiso 1 1 calc R . .
C3A C 0.4253(2) 0.4012(5) 0.5117(3) 0.0469(10) Uani 1 1 d . . .
H3A H 0.4326 0.3999 0.4385 0.056 Uiso 1 1 calc R A .
C4A C 0.4093(2) 0.5327(5) 0.5575(4) 0.0487(11) Uani 1 1 d . A .
H4A H 0.4059 0.6212 0.5162 0.058 Uiso 1 1 calc R . .
C5A C 0.3980(2) 0.5341(5) 0.6659(4) 0.0530(12) Uani 1 1 d . . .
H5A H 0.3862 0.6238 0.6970 0.064 Uiso 1 1 calc R A .
C6A C 0.4039(2) 0.4045(4) 0.7287(4) 0.0421(10) Uani 1 1 d . A .
H6A H 0.3965 0.4064 0.8018 0.051 Uiso 1 1 calc R . .
C1B C 0.35434(18) -0.0056(4) 0.7205(3) 0.0334(8) Uani 1 1 d . . .
C2B C 0.3306(2) -0.0957(5) 0.7962(4) 0.0523(11) Uani 1 1 d . A .
H2B1 H 0.3527 -0.0980 0.8693 0.063 Uiso 1 1 calc R . .
C3B C 0.2745(2) -0.1824(6) 0.7657(5) 0.0662(14) Uani 1 1 d . . .
H3B H 0.2587 -0.2432 0.8177 0.079 Uiso 1 1 calc R A .
C4B C 0.2423(2) -0.1790(6) 0.6591(4) 0.0576(13) Uani 1 1 d . A .
H4B H 0.2047 -0.2390 0.6376 0.069 Uiso 1 1 calc R . .
C5B C 0.2648(2) -0.0889(6) 0.5840(4) 0.0588(13) Uani 1 1 d . . .
H5B H 0.2420 -0.0862 0.5113 0.071 Uiso 1 1 calc R A .
C6B C 0.3208(2) -0.0012(5) 0.6134(4) 0.0505(11) Uani 1 1 d . A .
H6B H 0.3358 0.0607 0.5612 0.061 Uiso 1 1 calc R . .

loop_
_atom_site_aniso_label
_atom_site_aniso_U_11
_atom_site_aniso_U_22
_atom_site_aniso_U_33
_atom_site_aniso_U_23
_atom_site_aniso_U_13
_atom_site_aniso_U_12
P1 0.0366(5) 0.0256(5) 0.0262(5) -0.0025(3) 0.0002(4) -0.0010(4)
O1 0.0486(15) 0.0386(15) 0.0284(14) -0.0062(11) 0.0036(11) 0.0005(12)
C1 0.040(3) 0.024(2) 0.034(3) 0.000 0.001(2) 0.000
C2 0.051(2) 0.008(4) 0.041(2) 0.003(2) 0.0029(18) -0.001(2)
N1 0.051(2) 0.008(4) 0.041(2) 0.003(2) 0.0029(18) -0.001(2)
C1A 0.0348(18) 0.0249(17) 0.0359(19) -0.0019(14) 0.0016(14) 0.0006(14)
C2A 0.045(2) 0.0334(19) 0.0321(18) 0.0002(15) 0.0004(16) 0.0050(17)
C3A 0.056(3) 0.043(2) 0.039(2) 0.0074(18) 0.0001(19) 0.002(2)
C4A 0.055(2) 0.032(2) 0.055(3) 0.0084(19) -0.004(2) 0.0018(19)
C5A 0.067(3) 0.026(2) 0.065(3) -0.0023(19) 0.006(2) 0.002(2)
C6A 0.055(2) 0.0286(19) 0.044(2) -0.0078(16) 0.0110(19) -0.0059(17)
C1B 0.0380(18) 0.0275(18) 0.0351(19) -0.0017(15) 0.0069(15) -0.0016(15)
C2B 0.049(2) 0.057(3) 0.051(3) 0.009(2) 0.008(2) -0.010(2)
C3B 0.057(3) 0.068(3) 0.076(4) 0.007(3) 0.019(3) -0.027(3)
C4B 0.041(2) 0.053(3) 0.081(3) -0.021(3) 0.015(2) -0.017(2)
C5B 0.051(3) 0.067(3) 0.055(3) -0.017(2) -0.004(2) -0.015(2)
C6B 0.055(2) 0.053(3) 0.040(2) -0.004(2) -0.0019(19) -0.013(2)

loop_
_atom_type_symbol
_atom_type_description
_atom_type_scat_dispersion_real
_atom_type_scat_dispersion_imag
_atom_type_scat_source
C C 0.0033 0.0016 'International Tables Vol C Tables 4.2.6.8 and 6.1.1.4'
H H 0.0000 0.0000 'International Tables Vol C Tables 4.2.6.8 and 6.1.1.4'
N N 0.0061 0.0033 'International Tables Vol C Tables 4.2.6.8 and 6.1.1.4'
O O 0.0106 0.0060 'International Tables Vol C Tables 4.2.6.8 and 6.1.1.4'
P P 0.1023 0.0942 'International Tables Vol C Tables 4.2.6.8 and 6.1.1.4'

loop_
_geom_angle_atom_site_label_1
_geom_angle_atom_site_label_2
_geom_angle_atom_site_label_3
_geom_angle
_geom_angle_site_symmetry_1
_geom_angle_site_symmetry_3
O1 P1 C1B 109.84(17) . .
O1 P1 C1A 112.65(17) . .
C1B P1 C1A 106.90(17) . .
O1 P1 C1 112.47(12) . .
C1B P1 C1 105.55(18) . .
C1A P1 C1 109.04(16) . .
N1 C1 N1 119.5(7) 2_656 .
N1 C1 C2 107.4(5) 2_656 2_656
N1 C1 C2 12.2(6) . 2_656
N1 C1 C2 12.2(6) 2_656 .
N1 C1 C2 107.4(5) . .
C2 C1 C2 95.4(8) 2_656 .
N1 C1 P1 112.6(4) 2_656 2_656
N1 C1 P1 99.6(4) . 2_656
C2 C1 P1 107.6(4) 2_656 2_656
C2 C1 P1 115.8(5) . 2_656
N1 C1 P1 99.6(4) 2_656 .
N1 C1 P1 112.6(4) . .
C2 C1 P1 115.8(5) 2_656 .
C2 C1 P1 107.6(4) . .
P1 C1 P1 113.7(3) 2_656 .
C2A C1A C6A 119.9(3) . .
C2A C1A P1 124.8(3) . .
C6A C1A P1 115.3(3) . .
C3A C2A C1A 119.8(4) . .
C4A C3A C2A 120.9(4) . .
C3A C4A C5A 119.4(4) . .
C6A C5A C4A 120.9(4) . .
C5A C6A C1A 119.1(4) . .
C2B C1B C6B 119.2(4) . .
C2B C1B P1 117.3(3) . .
C6B C1B P1 123.5(3) . .
C3B C2B C1B 120.8(4) . .
C4B C3B C2B 119.5(5) . .
C5B C4B C3B 120.2(4) . .
C4B C5B C6B 120.9(5) . .
C1B C6B C5B 119.4(4) . .

loop_
_geom_bond_atom_site_label_1
_geom_bond_atom_site_label_2
_geom_bond_distance
_geom_bond_site_symmetry_2
P1 O1 1.490(3) .
P1 C1B 1.808(4) .
P1 C1A 1.815(4) .
P1 C1 1.879(3) .
C1 N1 1.476(11) 2_656
C1 N1 1.476(11) .
C1 C2 1.537(10) 2_656
C1 C2 1.537(10) .
C1 P1 1.879(3) 2_656
C1A C2A 1.397(5) .
C1A C6A 1.398(5) .
C2A C3A 1.391(5) .
C3A C4A 1.372(6) .
C4A C5A 1.395(6) .
C5A C6A 1.391(6) .
C1B C2B 1.384(6) .
C1B C6B 1.384(5) .
C2B C3B 1.383(6) .
C3B C4B 1.370(7) .
C4B C5B 1.366(7) .
C5B C6B 1.385(6) .

loop_
_geom_hbond_atom_site_label_D
_geom_hbond_atom_site_label_H
_geom_hbond_atom_site_label_A
_geom_hbond_distance_DH
_geom_hbond_distance_HA
_geom_hbond_distance_DA
_geom_hbond_angle_DHA
_geom_hbond_site_symmetry_A
N1 H1N O1 0.899(10) 2.25(8) 2.808(9) 120(7) 2_656
